data_7060077
loop_
_publ_author_name
'Mironova, Olga A.'
'Ryadun, Aleksey A.'
'Sukhikh, Taisiya S.'
'Konchenko, Sergey N.'
'Pushkarevsky, Nikolay A.'

_publ_section_title
;
 Synthesis and luminescence studies of lanthanide complexes (Gd, Tb, Dy)
 with phenyl- and 2-pyridylthiolates supported by a bulky \b-diketiminate
 ligand. Impact of the ligand environment on terbium(iii) emission
;
_journal_issue 45
_journal_name_full 'New Journal of Chemistry'
_journal_page_first 19769
_journal_page_last 19779
_journal_paper_doi 10.1039/D0NJ04201C
_journal_volume 44
_journal_year 2020
_chemical_formula_moiety 'C37 H57 Gd I2 N2 O2, C4 H8 O'
_chemical_formula_sum 'C41 H65 Gd I2 N2 O3'
_chemical_formula_weight 1045.00
_chemical_properties_physical Air-sensitive,Moisture-sensitive
_space_group_crystal_system monoclinic
_space_group_IT_number 11
_space_group_name_Hall '-P 2yb'
_space_group_name_H-M_alt 'P 1 21/m 1'
_atom_sites_solution_hydrogens geom
_atom_sites_solution_primary dual
_audit_creation_date 2020-07-23
_audit_creation_method
;
Olex2 1.2
(compiled 2018.05.29 svn.r3508 for OlexSys, GUI svn.r5506)
;
_audit_update_record
;
2020-07-24 deposited with the CCDC.	2020-10-20 downloaded from the CCDC.
;
_cell_angle_alpha 90
_cell_angle_beta 92.955(2)
_cell_angle_gamma 90
_cell_formula_units_Z 2
_cell_length_a 10.2426(4)
_cell_length_b 20.0490(9)
_cell_length_c 10.6372(7)
_cell_measurement_reflns_used 3295
_cell_measurement_temperature 150(2)
_cell_measurement_theta_max 24.55
_cell_measurement_theta_min 2.79
_cell_volume 2181.49(19)
_computing_cell_refinement 'Bruker SAINT'
_computing_data_collection 'Bruker APEX2'
_computing_data_reduction 'Bruker SAINT'
_computing_molecular_graphics 'Olex2 (Dolomanov et al., 2009)'
_computing_publication_material 'Olex2 (Dolomanov et al., 2009)'
_computing_structure_refinement 'ShelXL (Sheldrick, 2015)'
_computing_structure_solution 'ShelXT (Sheldrick, 2015)'
_diffrn_ambient_temperature 150(2)
_diffrn_detector CCD
_diffrn_detector_area_resol_mean 8.33
_diffrn_detector_type 'Bruker APEXII CCD area detector'
_diffrn_measured_fraction_theta_full 0.689
_diffrn_measured_fraction_theta_max 0.689
_diffrn_measurement_device '\k-geometry diffractometer'
_diffrn_measurement_device_type 'Bruker APEX-II CCD'
_diffrn_measurement_method '\f and \w scans'
_diffrn_radiation_monochromator graphite
_diffrn_radiation_type MoK\a
_diffrn_radiation_wavelength 0.71073
_diffrn_reflns_av_R_equivalents 0.0195
_diffrn_reflns_av_unetI/netI 0.0293
_diffrn_reflns_Laue_measured_fraction_full 0.689
_diffrn_reflns_Laue_measured_fraction_max 0.689
_diffrn_reflns_limit_h_max 12
_diffrn_reflns_limit_h_min -10
_diffrn_reflns_limit_k_max 19
_diffrn_reflns_limit_k_min -22
_diffrn_reflns_limit_l_max 5
_diffrn_reflns_limit_l_min -11
_diffrn_reflns_number 5152
_diffrn_reflns_point_group_measured_fraction_full 0.689
_diffrn_reflns_point_group_measured_fraction_max 0.689
_diffrn_reflns_theta_full 24.614
_diffrn_reflns_theta_max 24.614
_diffrn_reflns_theta_min 1.991
_diffrn_source 'sealed tube'
_exptl_absorpt_coefficient_mu 2.971
_exptl_absorpt_correction_T_max 0.7451
_exptl_absorpt_correction_T_min 0.6047
_exptl_absorpt_correction_type multi-scan
_exptl_absorpt_process_details
'SADABS-2012/1 (Bruker,2012) was used for absorption correction. wR2(int) was 0.0486 before and 0.0318 after correction. The Ratio of minimum to maximum transmission is 0.8116. The \l/2 correction factor is 0.0015.'
_exptl_crystal_colour yellow
_exptl_crystal_colour_primary yellow
_exptl_crystal_density_diffrn 1.591
_exptl_crystal_description block
_exptl_crystal_F_000 1038
_exptl_crystal_preparation Luminescent
_exptl_crystal_size_max 0.32
_exptl_crystal_size_mid 0.22
_exptl_crystal_size_min 0.18
_refine_diff_density_max 0.643
_refine_diff_density_min -0.663
_refine_diff_density_rms 0.080
_refine_ls_extinction_method none
_refine_ls_goodness_of_fit_ref 1.035
_refine_ls_hydrogen_treatment constr
_refine_ls_matrix_type full
_refine_ls_number_parameters 238
_refine_ls_number_reflns 2613
_refine_ls_number_restraints 27
_refine_ls_restrained_S_all 1.039
_refine_ls_R_factor_all 0.0290
_refine_ls_R_factor_gt 0.0249
_refine_ls_shift/su_max 0.005
_refine_ls_shift/su_mean 0.000
_refine_ls_structure_factor_coef Fsqd
_refine_ls_weighting_details 'w=1/[\s^2^(Fo^2^)+(0.0219P)^2^+4.7511P] where P=(Fo^2^+2Fc^2^)/3'
_refine_ls_weighting_scheme calc
_refine_ls_wR_factor_gt 0.0560
_refine_ls_wR_factor_ref 0.0579
_reflns_Friedel_coverage 0.000
_reflns_number_gt 2366
_reflns_number_total 2613
_reflns_threshold_expression 'I > 2\s(I)'
_cod_data_source_file d0nj04201c2.cif
_cod_data_source_block moa74
_cod_depositor_comments 'Adding full bibliography for 7060074--7060081.cif.'
_cod_database_code 7060077
_shelx_shelxl_version_number 2017/1
_shelx_space_group_comment
;
The symmetry employed for this shelxl refinement is uniquely defined
by the following loop, which should always be used as a source of
symmetry information in preference to the above space-group names.
They are only intended as comments.
;
_shelx_estimated_absorpt_t_max 0.617
_shelx_estimated_absorpt_t_min 0.450
_olex2_refinement_description
;
1. Fixed Uiso
 At 1.2 times of:
  All C(H) groups, All C(H,H) groups, All C(H,H,H,H) groups
 At 1.5 times of:
  All C(H,H,H) groups
2. Restrained distances
 C4S-C3S \\sim C3S-C2S \\sim C2S-C1S
 with sigma of 0.02
 O1S-C4S \\sim O1S-C1S
 with sigma of 0.02
 O1S-C3S \\sim O1S-C2S
 with sigma of 0.04
 C3S-C1S \\sim C4S-C2S
 with sigma of 0.04
 C19-C18A \\sim C19-C18 \\sim C18A-C17A \\sim C18-C17 \\sim C17-C16 \\sim
C17A-C16
 with sigma of 0.02
3. Uiso/Uaniso restraints and constraints
Uanis(C17) \\sim Ueq: with sigma of 0.01 and sigma for terminal atoms of 0.02
Uiso(C18A) = Uiso(C17A)
4. Others
 Sof(H16C)=Sof(H16D)=Sof(H19C)=Sof(H19D)=Sof(C18A)=Sof(H18C)=Sof(H18D)=
 Sof(C17A)=Sof(H17C)=Sof(H17D)=1-FVAR(1)
 Sof(H16A)=Sof(H16B)=Sof(C17)=Sof(H17A)=Sof(H17B)=Sof(C18)=Sof(H18A)=Sof(H18B)=
 Sof(H19A)=Sof(H19B)=FVAR(1)
 Fixed Sof: O1S(0.5) C1S(0.5) H1SA(0.5) H1SB(0.5) C2S(0.5) H2SA(0.5) H2SB(0.5)
 C3S(0.5) H3SA(0.5) H3SB(0.5) C4S(0.5) H4SA(0.5) H4SB(0.5)
5.a Ternary CH refined with riding coordinates:
 C10(H10), C13(H13)
5.b Secondary CH2 refined with riding coordinates:
 C16(H16A,H16B), C16(H16C,H16D), C17(H17A,H17B), C18(H18A,H18B), C19(H19A,
 H19B), C19(H19C,H19D), C1S(H1SA,H1SB), C2S(H2SA,H2SB), C3S(H3SA,H3SB),
 C4S(H4SA,H4SB), C18A(H18C,H18D), C17A(H17C,H17D)
5.c Aromatic/amide H refined with riding coordinates:
 C2(H2), C6(H6), C7(H7), C8(H8)
5.d Idealised Me refined as rotating group:
 C3(H3A,H3B,H3C), C11(H11A,H11B,H11C), C12(H12A,H12B,H12C), C14(H14A,H14B,
 H14C), C15(H15A,H15B,H15C)
;
_olex2_submission_special_instructions 'No special instructions were received'

loop_
_space_group_symop_operation_xyz
'x, y, z'
'-x, y+1/2, -z'
'-x, -y, -z'
'x, -y-1/2, z'

loop_
_atom_site_label
_atom_site_type_symbol
_atom_site_fract_x
_atom_site_fract_y
_atom_site_fract_z
_atom_site_U_iso_or_equiv
_atom_site_adp_type
_atom_site_occupancy
_atom_site_site_symmetry_order
_atom_site_calc_flag
_atom_site_refinement_flags_posn
_atom_site_refinement_flags_adp
_atom_site_refinement_flags_occupancy
_atom_site_disorder_assembly
_atom_site_disorder_group
Gd1 Gd 0.32494(3) 0.750000 0.70343(3) 0.01510(11) Uani 1 2 d S T P . .
I1 I 0.56395(4) 0.750000 0.54294(5) 0.03218(15) Uani 1 2 d S T P . .
I2 I 0.18912(5) 0.750000 0.94457(5) 0.03537(15) Uani 1 2 d S T P . .
O1 O 0.4600(3) 0.84142(15) 0.8060(3) 0.0274(8) Uani 1 1 d . . . . .
N1 N 0.1692(3) 0.67472(17) 0.6090(4) 0.0205(9) Uani 1 1 d . . . . .
C1 C 0.0410(4) 0.6867(2) 0.5873(5) 0.0265(12) Uani 1 1 d . . . . .
C2 C -0.0148(6) 0.750000 0.5887(8) 0.0275(18) Uani 1 2 d S T P . .
H2 H -0.107430 0.750000 0.590894 0.033 Uiso 1 2 calc RS T P . .
C3 C -0.0538(5) 0.6306(3) 0.5551(6) 0.0411(16) Uani 1 1 d . . . . .
H3A H -0.007642 0.594246 0.514608 0.062 Uiso 1 1 calc GR . . . .
H3B H -0.124264 0.647111 0.497442 0.062 Uiso 1 1 calc GR . . . .
H3C H -0.090932 0.614055 0.632233 0.062 Uiso 1 1 calc GR . . . .
C4 C 0.2148(4) 0.6074(2) 0.5889(5) 0.0209(11) Uani 1 1 d . . . . .
C5 C 0.2783(4) 0.5944(2) 0.4772(5) 0.0247(12) Uani 1 1 d . . . . .
C6 C 0.3286(5) 0.5304(2) 0.4599(6) 0.0343(13) Uani 1 1 d . . . . .
H6 H 0.373697 0.520917 0.386133 0.041 Uiso 1 1 calc R . . . .
C7 C 0.3140(5) 0.4810(3) 0.5478(6) 0.0361(14) Uani 1 1 d . . . . .
H7 H 0.348446 0.437787 0.534303 0.043 Uiso 1 1 calc R . . . .
C8 C 0.2497(5) 0.4942(2) 0.6549(6) 0.0353(14) Uani 1 1 d . . . . .
H8 H 0.239960 0.459483 0.714517 0.042 Uiso 1 1 calc R . . . .
C9 C 0.1981(4) 0.5570(2) 0.6789(5) 0.0273(13) Uani 1 1 d . . . . .
C10 C 0.2845(5) 0.6466(2) 0.3740(5) 0.0297(12) Uani 1 1 d . . . . .
H10 H 0.298152 0.690702 0.416522 0.036 Uiso 1 1 calc R . . . .
C11 C 0.1561(5) 0.6512(3) 0.2946(6) 0.0497(17) Uani 1 1 d . . . . .
H11A H 0.136142 0.607785 0.255850 0.075 Uiso 1 1 calc GR . . . .
H11B H 0.164357 0.684814 0.228621 0.075 Uiso 1 1 calc GR . . . .
H11C H 0.085396 0.663935 0.348476 0.075 Uiso 1 1 calc GR . . . .
C12 C 0.3978(6) 0.6370(3) 0.2867(6) 0.0472(16) Uani 1 1 d . . . . .
H12A H 0.479516 0.630728 0.337391 0.071 Uiso 1 1 calc GR . . . .
H12B H 0.405224 0.676428 0.233149 0.071 Uiso 1 1 calc GR . . . .
H12C H 0.381040 0.597572 0.233703 0.071 Uiso 1 1 calc GR . . . .
C13 C 0.1233(5) 0.5668(3) 0.7969(6) 0.0364(14) Uani 1 1 d . . . . .
H13 H 0.086736 0.613084 0.795589 0.044 Uiso 1 1 calc R . . . .
C14 C 0.0089(5) 0.5172(3) 0.8022(7) 0.0524(18) Uani 1 1 d . . . . .
H14A H -0.042814 0.518196 0.722122 0.079 Uiso 1 1 calc GR . . . .
H14B H -0.046664 0.529777 0.870740 0.079 Uiso 1 1 calc GR . . . .
H14C H 0.043260 0.472153 0.817236 0.079 Uiso 1 1 calc GR . . . .
C15 C 0.2118(5) 0.5589(3) 0.9163(6) 0.0443(15) Uani 1 1 d . . . . .
H15A H 0.248594 0.513809 0.919295 0.066 Uiso 1 1 calc GR . . . .
H15B H 0.160656 0.566317 0.990357 0.066 Uiso 1 1 calc GR . . . .
H15C H 0.282901 0.591634 0.915565 0.066 Uiso 1 1 calc GR . . . .
C16 C 0.5221(6) 0.8363(3) 0.9304(6) 0.0472(17) Uani 1 1 d D . . . .
H16A H 0.600196 0.807216 0.929770 0.057 Uiso 0.681(19) 1 calc R . . A 1
H16B H 0.460864 0.817743 0.990400 0.057 Uiso 0.681(19) 1 calc R . . A 1
H16C H 0.575845 0.795266 0.936529 0.057 Uiso 0.319(19) 1 calc R . . A 2
H16D H 0.454661 0.833397 0.993606 0.057 Uiso 0.319(19) 1 calc R . . A 2
C17 C 0.5607(11) 0.9072(4) 0.9666(9) 0.039(3) Uani 0.681(19) 1 d D U . A 1
H17A H 0.493794 0.928132 1.017840 0.047 Uiso 0.681(19) 1 calc R . . A 1
H17B H 0.645931 0.908040 1.014879 0.047 Uiso 0.681(19) 1 calc R . . A 1
C18 C 0.5693(12) 0.9426(5) 0.8424(8) 0.045(4) Uani 0.681(19) 1 d D . . A 1
H18A H 0.511426 0.982195 0.839293 0.054 Uiso 0.681(19) 1 calc R . . A 1
H18B H 0.660093 0.957647 0.831443 0.054 Uiso 0.681(19) 1 calc R . . A 1
C19 C 0.5281(5) 0.8949(2) 0.7413(6) 0.0362(14) Uani 1 1 d D . . . .
H19A H 0.468782 0.916714 0.677349 0.043 Uiso 0.681(19) 1 calc R . . A 1
H19B H 0.604863 0.877133 0.699440 0.043 Uiso 0.681(19) 1 calc R . . A 1
H19C H 0.469555 0.933660 0.725667 0.043 Uiso 0.319(19) 1 calc R . . A 2
H19D H 0.558627 0.878960 0.659789 0.043 Uiso 0.319(19) 1 calc R . . A 2
O1S O -0.2033(9) 0.6541(5) 1.1568(11) 0.081(3) Uiso 0.5 1 d D . . B -1
C1S C -0.1268(12) 0.6900(6) 1.0754(14) 0.055(3) Uiso 0.5 1 d D . . B -1
H1SA H -0.151268 0.677431 0.987267 0.066 Uiso 0.5 1 calc R . . B -1
H1SB H -0.033541 0.678577 1.092487 0.066 Uiso 0.5 1 calc R . . B -1
C2S C -0.1453(11) 0.7629(7) 1.0918(13) 0.068(4) Uiso 0.5 1 d D . . B -1
H2SA H -0.193106 0.782686 1.017580 0.082 Uiso 0.5 1 calc R . . B -1
H2SB H -0.060463 0.785991 1.106024 0.082 Uiso 0.5 1 calc R . . B -1
C3S C -0.2247(19) 0.7663(10) 1.206(2) 0.147(9) Uiso 0.5 1 d D . . B -1
H3SA H -0.175538 0.790151 1.275012 0.176 Uiso 0.5 1 calc R . . B -1
H3SB H -0.307585 0.790383 1.186606 0.176 Uiso 0.5 1 calc R . . B -1
C4S C -0.2509(19) 0.6993(9) 1.243(2) 0.103(6) Uiso 0.5 1 d D . . B -1
H4SA H -0.208914 0.690712 1.327734 0.124 Uiso 0.5 1 calc R . . B -1
H4SB H -0.346345 0.693041 1.248645 0.124 Uiso 0.5 1 calc R . . B -1
C18A C 0.6402(17) 0.9132(12) 0.8276(15) 0.039(5) Uiso 0.319(19) 1 d D . . A 2
H18C H 0.657948 0.961627 0.821728 0.047 Uiso 0.319(19) 1 calc R . . A 2
H18D H 0.719360 0.888665 0.804706 0.047 Uiso 0.319(19) 1 calc R . . A 2
C17A C 0.607(2) 0.8957(10) 0.957(2) 0.039(5) Uiso 0.319(19) 1 d D . . A 2
H17C H 0.558099 0.932057 0.997042 0.047 Uiso 0.319(19) 1 calc R . . A 2
H17D H 0.685187 0.884246 1.010768 0.047 Uiso 0.319(19) 1 calc R . . A 2

loop_
_atom_site_aniso_label
_atom_site_aniso_U_11
_atom_site_aniso_U_22
_atom_site_aniso_U_33
_atom_site_aniso_U_23
_atom_site_aniso_U_13
_atom_site_aniso_U_12
Gd1 0.01558(16) 0.01835(19) 0.0114(2) 0.000 0.00108(12) 0.000
I1 0.0227(2) 0.0452(3) 0.0295(3) 0.000 0.0106(2) 0.000
I2 0.0479(3) 0.0376(3) 0.0225(3) 0.000 0.0192(2) 0.000
O1 0.0314(17) 0.0238(18) 0.027(3) -0.0006(15) -0.0011(15) -0.0063(14)
N1 0.0223(19) 0.018(2) 0.021(3) 0.0003(17) 0.0019(16) -0.0008(15)
C1 0.023(2) 0.031(3) 0.025(4) 0.004(2) -0.002(2) -0.007(2)
C2 0.015(3) 0.031(4) 0.037(6) 0.000 0.002(3) 0.000
C3 0.027(3) 0.037(3) 0.058(5) 0.005(3) -0.010(3) -0.009(2)
C4 0.021(2) 0.018(3) 0.023(4) -0.001(2) -0.004(2) -0.0057(19)
C5 0.030(2) 0.021(3) 0.022(4) -0.005(2) -0.004(2) -0.005(2)
C6 0.045(3) 0.030(3) 0.028(4) -0.007(3) 0.003(2) -0.001(2)
C7 0.046(3) 0.021(3) 0.041(4) -0.007(3) -0.004(3) 0.002(2)
C8 0.046(3) 0.024(3) 0.034(4) 0.006(2) -0.005(3) -0.008(2)
C9 0.029(2) 0.021(3) 0.032(4) 0.001(2) -0.003(2) -0.007(2)
C10 0.045(3) 0.027(3) 0.016(4) -0.003(2) -0.001(2) -0.004(2)
C11 0.064(4) 0.047(4) 0.036(5) 0.009(3) -0.013(3) -0.008(3)
C12 0.072(4) 0.038(3) 0.034(4) -0.003(3) 0.018(3) 0.003(3)
C13 0.040(3) 0.029(3) 0.041(4) 0.010(3) 0.008(3) -0.008(2)
C14 0.049(3) 0.048(4) 0.061(5) 0.015(3) 0.012(3) -0.015(3)
C15 0.063(4) 0.041(3) 0.030(4) 0.005(3) 0.008(3) -0.005(3)
C16 0.059(4) 0.038(3) 0.041(5) 0.015(3) -0.022(3) -0.015(3)
C17 0.049(5) 0.032(5) 0.034(6) -0.004(4) -0.013(4) -0.010(4)
C18 0.074(8) 0.033(5) 0.028(6) 0.002(4) -0.005(4) -0.025(5)
C19 0.042(3) 0.030(3) 0.037(4) -0.001(3) 0.000(3) -0.015(2)

loop_
_atom_type_symbol
_atom_type_description
_atom_type_scat_dispersion_real
_atom_type_scat_dispersion_imag
_atom_type_scat_source
C C 0.0033 0.0016 'International Tables Vol C Tables 4.2.6.8 and 6.1.1.4'
H H 0.0000 0.0000 'International Tables Vol C Tables 4.2.6.8 and 6.1.1.4'
Gd Gd -0.1653 3.9035 'International Tables Vol C Tables 4.2.6.8 and 6.1.1.4'
I I -0.4742 1.8119 'International Tables Vol C Tables 4.2.6.8 and 6.1.1.4'
N N 0.0061 0.0033 'International Tables Vol C Tables 4.2.6.8 and 6.1.1.4'
O O 0.0106 0.0060 'International Tables Vol C Tables 4.2.6.8 and 6.1.1.4'

loop_
_geom_angle_atom_site_label_1
_geom_angle_atom_site_label_2
_geom_angle_atom_site_label_3
_geom_angle
_geom_angle_site_symmetry_1
_geom_angle_site_symmetry_3
_geom_angle_publ_flag
I2 Gd1 I1 154.652(18) . . ?
O1 Gd1 I1 78.67(8) . . ?
O1 Gd1 I1 78.68(8) 4_575 . ?
O1 Gd1 I2 84.09(8) 4_575 . ?
O1 Gd1 I2 84.09(8) . . ?
O1 Gd1 O1 93.73(14) . 4_575 ?
N1 Gd1 I1 107.64(10) 4_575 . ?
N1 Gd1 I1 107.64(10) . . ?
N1 Gd1 I2 91.76(10) . . ?
N1 Gd1 I2 91.76(10) 4_575 . ?
N1 Gd1 O1 93.59(11) 4_575 . ?
N1 Gd1 O1 171.17(11) 4_575 4_575 ?
N1 Gd1 O1 93.59(11) . 4_575 ?
N1 Gd1 O1 171.17(11) . . ?
N1 Gd1 N1 78.71(17) . 4_575 ?
C16 O1 Gd1 123.6(3) . . ?
C16 O1 C19 106.5(4) . . ?
C19 O1 Gd1 126.4(3) . . ?
C1 N1 Gd1 126.0(3) . . ?
C1 N1 C4 117.4(4) . . ?
C4 N1 Gd1 116.1(2) . . ?
N1 C1 C2 124.0(4) . . ?
N1 C1 C3 121.1(4) . . ?
C2 C1 C3 114.9(4) . . ?
C1 C2 C1 131.4(6) . 4_575 ?
C5 C4 N1 117.7(4) . . ?
C5 C4 C9 121.2(4) . . ?
C9 C4 N1 121.1(5) . . ?
C4 C5 C10 121.3(4) . . ?
C6 C5 C4 118.1(5) . . ?
C6 C5 C10 120.5(5) . . ?
C7 C6 C5 121.1(5) . . ?
C8 C7 C6 120.0(5) . . ?
C7 C8 C9 121.9(5) . . ?
C4 C9 C13 123.6(4) . . ?
C8 C9 C4 117.6(5) . . ?
C8 C9 C13 118.8(5) . . ?
C5 C10 C11 111.9(4) . . ?
C5 C10 C12 114.3(4) . . ?
C11 C10 C12 109.2(5) . . ?
C9 C13 C14 111.3(5) . . ?
C9 C13 C15 111.8(4) . . ?
C15 C13 C14 108.8(5) . . ?
O1 C16 C17 105.2(5) . . ?
O1 C16 C17A 110.0(9) . . ?
C18 C17 C16 104.2(6) . . ?
C19 C18 C17 107.7(6) . . ?
O1 C19 C18 104.8(5) . . ?
O1 C19 C18A 105.2(8) . . ?
C4S O1S C1S 107.5(12) . . ?
O1S C1S C2S 110.8(10) . . ?
C1S C2S C3S 102.6(10) . . ?
C4S C3S C2S 107.4(13) . . ?
O1S C4S C3S 110.5(13) . . ?
C19 C18A C17A 108.0(13) . . ?
C18A C17A C16 100.0(13) . . ?

loop_
_geom_bond_atom_site_label_1
_geom_bond_atom_site_label_2
_geom_bond_distance
_geom_bond_site_symmetry_2
_geom_bond_publ_flag
Gd1 I1 3.0558(5) . ?
Gd1 I2 2.9805(6) . ?
Gd1 O1 2.512(3) . ?
Gd1 O1 2.512(3) 4_575 ?
Gd1 N1 2.380(3) 4_575 ?
Gd1 N1 2.380(3) . ?
O1 C16 1.442(7) . ?
O1 C19 1.470(6) . ?
N1 C1 1.343(5) . ?
N1 C4 1.448(6) . ?
C1 C2 1.393(5) . ?
C1 C3 1.514(6) . ?
C4 C5 1.408(7) . ?
C4 C9 1.409(7) . ?
C5 C6 1.397(7) . ?
C5 C10 1.521(7) . ?
C6 C7 1.376(8) . ?
C7 C8 1.370(8) . ?
C8 C9 1.394(7) . ?
C9 C13 1.517(8) . ?
C10 C11 1.529(7) . ?
C10 C12 1.536(8) . ?
C13 C14 1.541(7) . ?
C13 C15 1.529(8) . ?
C16 C17 1.520(8) . ?
C16 C17A 1.490(14) . ?
C17 C18 1.506(10) . ?
C18 C19 1.484(9) . ?
C19 C18A 1.479(12) . ?
O1S C1S 1.397(15) . ?
O1S C4S 1.397(17) . ?
C1S C2S 1.485(18) . ?
C2S C3S 1.500(18) . ?
C3S C4S 1.43(2) . ?
C18A C17A 1.479(15) . ?
